data_7707138
loop_
_publ_author_name
'Pitarch-Jarque, Javier'
'Zaragoz\'a, Ram\'on J'
'Ballesteros, Rafael'
'Abarca, Belen'
'Garcia-Espa\~na, Enrique'
'Verdejo, Bego\~na'
'Ballesteros-Garrido, Rafael'

_publ_section_title
;
 About the relevance of anion-\p interactions in water.
;
_journal_issue 20
_journal_name_full 'Dalton transactions (Cambridge, England : 2003)'
_journal_page_first 6834
_journal_page_last 6839
_journal_paper_doi 10.1039/d1dt00771h
_journal_volume 50
_journal_year 2021
_chemical_formula_moiety '6(Br), 2(C39 H30 N9), 3(H2 O)'
_chemical_formula_sum 'C78 H66 Br6 N18 O3'
_chemical_formula_weight 1782.94
_space_group_crystal_system monoclinic
_space_group_IT_number 14
_space_group_name_Hall '-P 2ybc'
_space_group_name_H-M_alt 'P 1 21/c 1'
_atom_sites_solution_hydrogens mixed
_atom_sites_solution_primary dual
_audit_creation_date 2019-07-09
_audit_creation_method
;
Olex2 1.2
(compiled 2017.03.28 svn.r3405 for OlexSys, GUI svn.r5337)
;
_audit_update_record
;
2019-07-09 deposited with the CCDC.	2021-04-16 downloaded from the CCDC.
;
_cell_angle_alpha 90
_cell_angle_beta 113.410(10)
_cell_angle_gamma 90
_cell_formula_units_Z 2
_cell_length_a 12.3635(9)
_cell_length_b 23.3233(15)
_cell_length_c 13.8839(12)
_cell_measurement_reflns_used 3300
_cell_measurement_temperature 119.9(3)
_cell_measurement_theta_max 24.4530
_cell_measurement_theta_min 3.6910
_cell_volume 3674.0(6)
_computing_cell_refinement 'CrysAlisPro 1.171.38.46 (Rigaku OD, 2015)'
_computing_data_collection 'CrysAlisPro 1.171.38.46 (Rigaku OD, 2015)'
_computing_data_reduction 'CrysAlisPro 1.171.38.46 (Rigaku OD, 2015)'
_computing_molecular_graphics 'Olex2 (Dolomanov et al., 2009)'
_computing_publication_material 'Olex2 (Dolomanov et al., 2009)'
_computing_structure_refinement 'ShelXL (Sheldrick, 2015)'
_computing_structure_solution 'ShelXT (Sheldrick, 2015)'
_diffrn_ambient_environment N~2~
_diffrn_ambient_temperature 119.9(3)
_diffrn_detector 'CCD plate'
_diffrn_detector_area_resol_mean 8.0133
_diffrn_detector_type Sapphire3
_diffrn_measured_fraction_theta_full 0.997
_diffrn_measured_fraction_theta_max 0.997
_diffrn_measurement_details
;
List of Runs (angles in degrees, time in seconds):

  # Type    Start    End  Width  t~exp~   \w     \q     \k     \f   Frames
#--------------------------------------------------------------------------
  1  \w      0.00  90.00   1.00   45.00    --   20.73  57.00  30.00   90
  2  \w     -6.00  63.00   1.00   45.00    --   20.73  77.00  60.00   69
  3  \w    -48.00  42.00   1.00   45.00    --   20.73 -57.00-120.00   90
  4  \w    -82.00 -38.00   1.00   45.00    --  -19.95 178.00 -30.00   44
;
_diffrn_measurement_device 'four-circle diffractometer'
_diffrn_measurement_device_type 'SuperNova, Single source at offset, Sapphire3'
_diffrn_measurement_method '\w scans'
_diffrn_orient_matrix_type 'CrysAlisPro convention (1999,Acta A55,543-557)'
_diffrn_orient_matrix_UB_11 0.0063757000
_diffrn_orient_matrix_UB_12 0.0300787000
_diffrn_orient_matrix_UB_13 -0.0026527000
_diffrn_orient_matrix_UB_21 0.0046157000
_diffrn_orient_matrix_UB_22 0.0027320000
_diffrn_orient_matrix_UB_23 0.0524270000
_diffrn_orient_matrix_UB_31 0.0620286000
_diffrn_orient_matrix_UB_32 -0.0032664000
_diffrn_orient_matrix_UB_33 0.0186761000
_diffrn_radiation_monochromator mirror
_diffrn_radiation_probe x-ray
_diffrn_radiation_type MoK\a
_diffrn_radiation_wavelength 0.71073
_diffrn_reflns_av_R_equivalents 0.0569
_diffrn_reflns_av_unetI/netI 0.0774
_diffrn_reflns_Laue_measured_fraction_full 0.997
_diffrn_reflns_Laue_measured_fraction_max 0.997
_diffrn_reflns_limit_h_max 14
_diffrn_reflns_limit_h_min -14
_diffrn_reflns_limit_k_max 24
_diffrn_reflns_limit_k_min -27
_diffrn_reflns_limit_l_max 16
_diffrn_reflns_limit_l_min -16
_diffrn_reflns_number 17947
_diffrn_reflns_point_group_measured_fraction_full 0.997
_diffrn_reflns_point_group_measured_fraction_max 0.997
_diffrn_reflns_theta_full 24.999
_diffrn_reflns_theta_max 24.999
_diffrn_reflns_theta_min 3.315
_diffrn_source 'micro-focus sealed X-ray tube'
_diffrn_source_type 'SuperNova (Mo) X-ray Source'
_exptl_absorpt_coefficient_mu 3.342
_exptl_absorpt_correction_T_max 1.00000
_exptl_absorpt_correction_T_min 0.73712
_exptl_absorpt_correction_type multi-scan
_exptl_absorpt_process_details
;
CrysAlisPro 1.171.38.46 (Rigaku Oxford Diffraction, 2015)
Empirical absorption correction using spherical harmonics,
 implemented in SCALE3 ABSPACK scaling algorithm.
;
_exptl_crystal_colour colourless
_exptl_crystal_colour_primary colourless
_exptl_crystal_density_diffrn 1.612
_exptl_crystal_description block
_exptl_crystal_F_000 1788
_exptl_crystal_preparation Luminescent
_exptl_crystal_recrystallization_method 'Re-crystallisation from solvent: water, methanol'
_exptl_crystal_size_max 0.17
_exptl_crystal_size_mid 0.16
_exptl_crystal_size_min 0.07
_refine_diff_density_max 0.896
_refine_diff_density_min -0.559
_refine_diff_density_rms 0.101
_refine_ls_extinction_method none
_refine_ls_goodness_of_fit_ref 1.105
_refine_ls_hydrogen_treatment constr
_refine_ls_matrix_type full
_refine_ls_number_parameters 496
_refine_ls_number_reflns 6452
_refine_ls_number_restraints 10
_refine_ls_restrained_S_all 1.104
_refine_ls_R_factor_all 0.0924
_refine_ls_R_factor_gt 0.0588
_refine_ls_shift/su_max 0.000
_refine_ls_shift/su_mean 0.000
_refine_ls_structure_factor_coef Fsqd
_refine_ls_weighting_details 'w=1/[\s^2^(Fo^2^)+(0.0355P)^2^+7.9776P] where P=(Fo^2^+2Fc^2^)/3'
_refine_ls_weighting_scheme calc
_refine_ls_wR_factor_gt 0.1135
_refine_ls_wR_factor_ref 0.1261
_reflns_Friedel_coverage 0.000
_reflns_number_gt 4654
_reflns_number_total 6452
_reflns_threshold_expression 'I > 2\s(I)'
_cod_data_source_file d1dt00771h2.cif
_cod_data_source_block 3
_cod_depositor_comments 'Adding full bibliography for 7707136--7707138.cif.'
_cod_original_cell_volume 3674.0(5)
_cod_database_code 7707138
_shelx_shelxl_version_number 2014/7
_chemical_oxdiff_usercomment 'raf qui I 1'
_shelx_space_group_comment
;
The symmetry employed for this shelxl refinement is uniquely defined
by the following loop, which should always be used as a source of
symmetry information in preference to the above space-group names.
They are only intended as comments.
;
_reflns_odcompleteness_completeness 99.76
_reflns_odcompleteness_iscentric 1
_reflns_odcompleteness_theta 27.42
_olex2_refinement_description
;
1. Fixed Uiso
 At 1.2 times of:
  All C(H) groups, All C(H,H) groups
 At 1.5 times of:
  All O(H,H) groups
2. Restrained distances
 Br2_$1-H2a
 3.5 with sigma of 0.01
 Br2_$1-H3b
 3.2 with sigma of 0.01
 Br3-H3a
 3.2 with sigma of 0.01
 H2a-H8_$1
 2.3 with sigma of 0.01
3. Uiso/Uaniso restraints and constraints
Uanis(O3) \\sim Ueq: with sigma of 0.001 and sigma for terminal atoms of 0.001
4. Others
 Fixed Sof: O2(0.75) H2a(0.75) H2b(0.75) O1(0.5) H1a(0.5) H1b(0.5) O3(0.25)
 H3a(0.25) H3b(0.25)
5.a Free rotating group:
 O2(H2a,H2b), O1(H1a,H1b), O3(H3a,H3b)
5.b Secondary CH2 refined with riding coordinates:
 C7(H7a,H7b), C18(H18a,H18b), C29(H29a,H29b)
5.c Aromatic/amide H refined with riding coordinates:
 C2(H2), C4(H4), C6(H6), C24(H24), C8(H8), C26(H26), C19(H19), C22(H22),
 C27(H27), C15(H15), C14(H14), C21(H21), C30(H30), C10(H10), C16(H16), C25(H25),
  C32(H32), C11(H11), C13(H13), C35(H35), C38(H38), C36(H36), C37(H37), C33(H33)
;
_olex2_date_sample_data_collection 2017-07-10
_olex2_submission_special_instructions 'No special instructions were received'
_oxdiff_exptl_absorpt_empirical_details
;
Empirical correction (ABSPACK) includes:
- Absorption correction using spherical harmonics
- Frame scaling
;
_oxdiff_exptl_absorpt_empirical_full_max 1.149
_oxdiff_exptl_absorpt_empirical_full_min 0.869

loop_
_space_group_symop_operation_xyz
'x, y, z'
'-x, y+1/2, -z+1/2'
'-x, -y, -z'
'x, -y-1/2, z-1/2'

loop_
_atom_site_label
_atom_site_type_symbol
_atom_site_fract_x
_atom_site_fract_y
_atom_site_fract_z
_atom_site_U_iso_or_equiv
_atom_site_adp_type
_atom_site_occupancy
_atom_site_site_symmetry_order
_atom_site_calc_flag
_atom_site_refinement_flags_posn
_atom_site_refinement_flags_adp
_atom_site_refinement_flags_occupancy
_atom_site_disorder_assembly
_atom_site_disorder_group
Br2 Br 0.60555(5) 0.37254(3) 0.64249(5) 0.03475(18) Uani 1 1 d D . . . .
Br3 Br 0.71539(5) 0.48073(3) 0.23152(5) 0.03603(19) Uani 1 1 d D . . . .
Br1 Br 0.39162(5) 0.13035(3) 0.75183(5) 0.03618(19) Uani 1 1 d . . . . .
N1 N 0.3099(4) 0.2784(2) 0.5092(3) 0.0212(11) Uani 1 1 d . . . . .
N6 N 0.8890(4) 0.31948(18) 0.5045(3) 0.0185(10) Uani 1 1 d . . . . .
O2 O 0.7091(4) 0.5339(2) 0.4496(4) 0.0195(11) Uani 0.75 1 d . . P A 1
H2A H 0.6420 0.5380 0.4521 0.029 Uiso 0.75 1 d DG . P A 1
H2B H 0.7000 0.5255 0.3872 0.029 Uiso 0.75 1 d G . P A 1
N5 N 0.8224(4) 0.27472(19) 0.4555(3) 0.0212(11) Uani 1 1 d . . . . .
N2 N 0.2180(4) 0.2466(2) 0.4506(3) 0.0232(11) Uani 1 1 d . . . . .
N3 N 0.1373(4) 0.2870(2) 0.4013(3) 0.0229(11) Uani 1 1 d . . . . .
N4 N 0.7202(4) 0.29961(19) 0.3977(3) 0.0194(10) Uani 1 1 d . . . . .
N7 N 0.6378(4) 0.0499(2) 0.4170(4) 0.0254(12) Uani 1 1 d . . . . .
N9 N 0.8026(4) 0.05049(19) 0.4087(4) 0.0251(12) Uani 1 1 d . . . . .
N8 N 0.7476(4) 0.0690(2) 0.4684(4) 0.0282(12) Uani 1 1 d . . . . .
C7 C 0.4176(4) 0.2481(2) 0.5770(4) 0.0223(13) Uani 1 1 d . . . . .
H7A H 0.3979 0.2197 0.6185 0.027 Uiso 1 1 calc R . . . .
H7B H 0.4722 0.2752 0.6248 0.027 Uiso 1 1 calc R . . . .
C3 C 0.5718(4) 0.2271(2) 0.3930(4) 0.0186(12) Uani 1 1 d . . . . .
C2 C 0.5184(4) 0.2529(2) 0.4534(4) 0.0192(13) Uani 1 1 d . . . . .
H2 H 0.5113 0.2926 0.4538 0.023 Uiso 1 1 calc R . . . .
C18 C 0.6212(4) 0.2628(2) 0.3296(4) 0.0220(13) Uani 1 1 d . . . . .
H18A H 0.6487 0.2377 0.2884 0.026 Uiso 1 1 calc R . . . .
H18B H 0.5592 0.2869 0.2814 0.026 Uiso 1 1 calc R . . . .
C23 C 1.0641(4) 0.3645(2) 0.6224(4) 0.0217(13) Uani 1 1 d . . . . .
C4 C 0.5803(4) 0.1676(2) 0.3918(4) 0.0224(13) Uani 1 1 d . . . . .
H4 H 0.6140 0.1503 0.3500 0.027 Uiso 1 1 calc R . . . .
C28 C 1.0069(4) 0.3136(2) 0.5771(4) 0.0207(13) Uani 1 1 d . . . . .
C6 C 0.4872(4) 0.1605(2) 0.5138(4) 0.0206(13) Uani 1 1 d . . . . .
H6 H 0.4603 0.1384 0.5555 0.025 Uiso 1 1 calc R . . . .
C5 C 0.5388(4) 0.1336(2) 0.4526(4) 0.0228(13) Uani 1 1 d . . . . .
C24 C 1.1815(5) 0.3598(3) 0.6974(4) 0.0274(14) Uani 1 1 d . . . . .
H24 H 1.2227 0.3925 0.7299 0.033 Uiso 1 1 calc R . . . .
C8 C 0.2932(5) 0.3349(2) 0.4999(4) 0.0261(14) Uani 1 1 d . . . . .
H8 H 0.3470 0.3635 0.5343 0.031 Uiso 1 1 calc DR . . . .
C9 C 0.1773(5) 0.3416(2) 0.4275(4) 0.0239(13) Uani 1 1 d . . . . .
C26 C 1.1758(5) 0.2573(3) 0.6757(4) 0.0263(14) Uani 1 1 d . . . . .
H26 H 1.2137 0.2221 0.6942 0.032 Uiso 1 1 calc R . . . .
C19 C 0.7194(5) 0.3561(2) 0.4072(4) 0.0253(14) Uani 1 1 d . . . . .
H19 H 0.6567 0.3808 0.3731 0.030 Uiso 1 1 calc R . . . .
C1 C 0.4755(4) 0.2190(2) 0.5133(4) 0.0209(13) Uani 1 1 d . . . . .
C22 C 1.0051(5) 0.4184(3) 0.5928(4) 0.0279(14) Uani 1 1 d . . . . .
H22 H 1.0461 0.4518 0.6217 0.034 Uiso 1 1 calc R . . . .
C17 C 0.0226(5) 0.2730(3) 0.3305(4) 0.0252(14) Uani 1 1 d . . . . .
C27 C 1.0605(5) 0.2596(3) 0.6016(4) 0.0246(13) Uani 1 1 d . . . . .
H27 H 1.0203 0.2265 0.5694 0.030 Uiso 1 1 calc R . . . .
C20 C 0.8312(5) 0.3708(2) 0.4784(4) 0.0228(13) Uani 1 1 d . . . . .
C15 C -0.1266(5) 0.2061(3) 0.2377(4) 0.0311(15) Uani 1 1 d . . . . .
H15 H -0.1539 0.1686 0.2223 0.037 Uiso 1 1 calc R . . . .
C12 C -0.0514(5) 0.3201(3) 0.2836(4) 0.0282(14) Uani 1 1 d . . . . .
C14 C -0.2006(5) 0.2520(3) 0.1871(5) 0.0333(16) Uani 1 1 d . . . . .
H14 H -0.2757 0.2443 0.1371 0.040 Uiso 1 1 calc R . . . .
C21 C 0.8916(5) 0.4223(2) 0.5243(5) 0.0290(15) Uani 1 1 d . . . . .
H21 H 0.8539 0.4576 0.5076 0.035 Uiso 1 1 calc R . . . .
C30 C 0.6233(5) 0.0198(2) 0.3309(5) 0.0282(14) Uani 1 1 d . . . . .
H30 H 0.5542 0.0026 0.2850 0.034 Uiso 1 1 calc R . . . .
C10 C 0.1005(5) 0.3884(3) 0.3833(5) 0.0330(16) Uani 1 1 d . . . . .
H10 H 0.1257 0.4259 0.4026 0.040 Uiso 1 1 calc R . . . .
C16 C -0.0141(5) 0.2161(3) 0.3100(4) 0.0289(15) Uani 1 1 d . . . . .
H16 H 0.0358 0.1861 0.3440 0.035 Uiso 1 1 calc R . . . .
C39 C 0.9225(5) 0.0628(3) 0.4328(5) 0.0290(15) Uani 1 1 d . . . . .
C25 C 1.2350(5) 0.3070(3) 0.7226(4) 0.0289(15) Uani 1 1 d . . . . .
H25 H 1.3122 0.3045 0.7719 0.035 Uiso 1 1 calc R . . . .
C31 C 0.7313(5) 0.0196(2) 0.3239(5) 0.0290(14) Uani 1 1 d . . . . .
C29 C 0.5496(5) 0.0689(2) 0.4564(5) 0.0302(15) Uani 1 1 d . . . . .
H29A H 0.5723 0.0558 0.5282 0.036 Uiso 1 1 calc R . . . .
H29B H 0.4738 0.0519 0.4142 0.036 Uiso 1 1 calc R . . . .
C32 C 0.7776(6) -0.0011(3) 0.2527(5) 0.0344(16) Uani 1 1 d . . . . .
H32 H 0.7304 -0.0216 0.1934 0.041 Uiso 1 1 calc R . . . .
C11 C -0.0106(5) 0.3777(3) 0.3124(5) 0.0331(16) Uani 1 1 d . . . . .
H11 H -0.0611 0.4082 0.2819 0.040 Uiso 1 1 calc R . . . .
C34 C 0.9663(5) 0.0412(2) 0.3619(5) 0.0305(15) Uani 1 1 d . . . . .
C13 C -0.1662(5) 0.3074(3) 0.2086(5) 0.0365(17) Uani 1 1 d . . . . .
H13 H -0.2177 0.3369 0.1743 0.044 Uiso 1 1 calc R . . . .
C35 C 1.0877(5) 0.0519(3) 0.3858(5) 0.0373(17) Uani 1 1 d . . . . .
H35 H 1.1217 0.0384 0.3412 0.045 Uiso 1 1 calc R . . . .
C38 C 0.9898(5) 0.0930(3) 0.5219(5) 0.0317(15) Uani 1 1 d . . . . .
H38 H 0.9571 0.1064 0.5674 0.038 Uiso 1 1 calc R . . . .
C36 C 1.1545(6) 0.0820(3) 0.4741(5) 0.0410(18) Uani 1 1 d . . . . .
H36 H 1.2337 0.0885 0.4889 0.049 Uiso 1 1 calc R . . . .
C37 C 1.1067(6) 0.1030(3) 0.5419(5) 0.0406(18) Uani 1 1 d . . . . .
H37 H 1.1533 0.1238 0.6010 0.049 Uiso 1 1 calc R . . . .
C33 C 0.8917(6) 0.0094(3) 0.2724(5) 0.0360(16) Uani 1 1 d . . . . .
H33 H 0.9229 -0.0046 0.2261 0.043 Uiso 1 1 calc R . . . .
O1 O 0.5148(9) 0.4606(4) 0.4307(8) 0.051(3) Uani 0.5 1 d . . P B 3
H1A H 0.5678 0.4496 0.4886 0.076 Uiso 0.5 1 d G . P B 3
H1B H 0.4954 0.4328 0.3875 0.076 Uiso 0.5 1 d G . P B 3
O3 O 0.6201(14) 0.5070(7) 0.4652(13) 0.035(4) Uani 0.25 1 d . U P C 2
H3A H 0.6068 0.4933 0.4048 0.053 Uiso 0.25 1 d DG . P C 2
H3B H 0.5560 0.5193 0.4666 0.053 Uiso 0.25 1 d DG . P C 2

loop_
_atom_site_aniso_label
_atom_site_aniso_U_11
_atom_site_aniso_U_22
_atom_site_aniso_U_33
_atom_site_aniso_U_23
_atom_site_aniso_U_13
_atom_site_aniso_U_12
Br2 0.0302(3) 0.0356(4) 0.0361(4) -0.0020(3) 0.0107(3) -0.0020(3)
Br3 0.0312(3) 0.0411(4) 0.0378(4) 0.0003(3) 0.0158(3) -0.0031(3)
Br1 0.0224(3) 0.0366(4) 0.0462(4) -0.0045(3) 0.0099(3) -0.0065(3)
N1 0.012(2) 0.036(3) 0.020(2) 0.001(2) 0.011(2) 0.002(2)
N6 0.013(2) 0.025(3) 0.020(2) -0.002(2) 0.0095(19) 0.000(2)
O2 0.013(2) 0.023(3) 0.024(3) -0.005(2) 0.008(2) 0.002(2)
N5 0.015(2) 0.030(3) 0.021(2) -0.003(2) 0.009(2) -0.001(2)
N2 0.013(2) 0.036(3) 0.022(3) -0.004(2) 0.009(2) 0.001(2)
N3 0.016(2) 0.036(3) 0.021(3) 0.004(2) 0.012(2) 0.007(2)
N4 0.012(2) 0.025(3) 0.021(2) 0.003(2) 0.007(2) 0.0016(19)
N7 0.020(3) 0.027(3) 0.032(3) 0.000(2) 0.013(2) 0.002(2)
N9 0.024(3) 0.022(3) 0.030(3) -0.001(2) 0.013(2) 0.003(2)
N8 0.026(3) 0.030(3) 0.032(3) -0.001(2) 0.015(2) 0.005(2)
C7 0.015(3) 0.033(3) 0.017(3) 0.004(3) 0.005(2) 0.003(2)
C3 0.008(3) 0.031(3) 0.016(3) 0.000(3) 0.004(2) 0.003(2)
C2 0.015(3) 0.021(3) 0.020(3) -0.001(2) 0.005(2) -0.003(2)
C18 0.012(3) 0.033(3) 0.022(3) 0.000(3) 0.007(2) 0.001(2)
C23 0.015(3) 0.032(3) 0.023(3) 0.002(3) 0.013(2) -0.001(2)
C4 0.015(3) 0.032(3) 0.022(3) -0.004(3) 0.009(2) -0.001(2)
C28 0.014(3) 0.034(3) 0.020(3) 0.004(3) 0.014(2) 0.003(3)
C6 0.009(3) 0.029(3) 0.022(3) 0.005(3) 0.006(2) -0.002(2)
C5 0.014(3) 0.030(3) 0.023(3) -0.005(3) 0.006(2) 0.001(2)
C24 0.020(3) 0.040(4) 0.026(3) -0.011(3) 0.013(3) -0.007(3)
C8 0.021(3) 0.027(3) 0.031(3) -0.001(3) 0.012(3) -0.001(3)
C9 0.020(3) 0.031(3) 0.024(3) -0.001(3) 0.013(3) 0.003(3)
C26 0.021(3) 0.037(4) 0.027(3) 0.006(3) 0.015(3) 0.010(3)
C19 0.021(3) 0.030(4) 0.026(3) 0.004(3) 0.011(3) 0.006(3)
C1 0.010(3) 0.031(3) 0.023(3) -0.006(3) 0.008(2) 0.002(2)
C22 0.022(3) 0.032(3) 0.031(3) -0.007(3) 0.011(3) -0.003(3)
C17 0.017(3) 0.047(4) 0.014(3) -0.001(3) 0.009(2) 0.004(3)
C27 0.021(3) 0.032(3) 0.026(3) -0.002(3) 0.016(3) 0.001(3)
C20 0.016(3) 0.029(3) 0.023(3) 0.003(3) 0.008(2) 0.004(3)
C15 0.021(3) 0.049(4) 0.029(3) -0.010(3) 0.016(3) -0.003(3)
C12 0.021(3) 0.044(4) 0.024(3) 0.001(3) 0.014(3) 0.005(3)
C14 0.016(3) 0.065(5) 0.020(3) -0.004(3) 0.009(3) -0.007(3)
C21 0.025(3) 0.023(3) 0.039(4) -0.004(3) 0.013(3) 0.001(3)
C30 0.024(3) 0.026(3) 0.035(4) -0.006(3) 0.013(3) -0.001(3)
C10 0.026(3) 0.038(4) 0.036(4) 0.007(3) 0.013(3) 0.006(3)
C16 0.021(3) 0.048(4) 0.024(3) -0.002(3) 0.015(3) 0.005(3)
C39 0.022(3) 0.030(3) 0.035(4) 0.007(3) 0.012(3) 0.003(3)
C25 0.018(3) 0.045(4) 0.026(3) 0.005(3) 0.011(3) 0.004(3)
C31 0.034(3) 0.023(3) 0.029(3) -0.003(3) 0.010(3) 0.000(3)
C29 0.021(3) 0.035(4) 0.042(4) 0.001(3) 0.020(3) -0.002(3)
C32 0.035(4) 0.032(4) 0.038(4) -0.008(3) 0.016(3) -0.006(3)
C11 0.024(3) 0.045(4) 0.033(4) 0.016(3) 0.014(3) 0.015(3)
C34 0.025(3) 0.030(3) 0.039(4) 0.002(3) 0.016(3) 0.002(3)
C13 0.016(3) 0.066(5) 0.034(4) 0.011(4) 0.016(3) 0.012(3)
C35 0.033(4) 0.036(4) 0.054(4) 0.013(3) 0.029(3) 0.009(3)
C38 0.030(3) 0.034(4) 0.031(4) -0.001(3) 0.012(3) 0.001(3)
C36 0.021(3) 0.049(4) 0.047(4) 0.004(4) 0.008(3) -0.001(3)
C37 0.034(4) 0.041(4) 0.040(4) -0.004(3) 0.007(3) -0.003(3)
C33 0.048(4) 0.033(4) 0.036(4) -0.003(3) 0.025(3) -0.003(3)
O1 0.063(7) 0.038(6) 0.051(6) -0.007(5) 0.022(5) -0.002(5)
O3 0.035(4) 0.035(4) 0.035(4) 0.0000(10) 0.0138(18) 0.0003(10)

loop_
_atom_type_symbol
_atom_type_description
_atom_type_scat_dispersion_real
_atom_type_scat_dispersion_imag
_atom_type_scat_source
C C 0.0033 0.0016 'International Tables Vol C Tables 4.2.6.8 and 6.1.1.4'
H H 0.0000 0.0000 'International Tables Vol C Tables 4.2.6.8 and 6.1.1.4'
Br Br -0.2901 2.4595 'International Tables Vol C Tables 4.2.6.8 and 6.1.1.4'
N N 0.0061 0.0033 'International Tables Vol C Tables 4.2.6.8 and 6.1.1.4'
O O 0.0106 0.0060 'International Tables Vol C Tables 4.2.6.8 and 6.1.1.4'

loop_
_geom_angle_atom_site_label_1
_geom_angle_atom_site_label_2
_geom_angle_atom_site_label_3
_geom_angle
_geom_angle_site_symmetry_1
_geom_angle_site_symmetry_3
_geom_angle_publ_flag
N2 N1 C7 117.3(4) . . ?
N2 N1 C8 115.5(4) . . ?
C8 N1 C7 127.1(5) . . ?
N5 N6 C28 122.7(4) . . ?
N5 N6 C20 113.5(4) . . ?
C20 N6 C28 123.8(4) . . ?
H2A O2 H2B 109.4 . . ?
N4 N5 N6 102.2(4) . . ?
N1 N2 N3 101.6(4) . . ?
N2 N3 C9 113.7(4) . . ?
N2 N3 C17 122.0(5) . . ?
C9 N3 C17 124.3(5) . . ?
N5 N4 C18 118.5(4) . . ?
C19 N4 N5 114.6(4) . . ?
C19 N4 C18 126.9(4) . . ?
N8 N7 C30 113.7(5) . . ?
N8 N7 C29 116.6(5) . . ?
C30 N7 C29 129.5(5) . . ?
N8 N9 C39 122.2(5) . . ?
N8 N9 C31 113.1(5) . . ?
C31 N9 C39 124.7(5) . . ?
N7 N8 N9 102.7(4) . . ?
N1 C7 H7A 109.4 . . ?
N1 C7 H7B 109.4 . . ?
N1 C7 C1 111.2(4) . . ?
H7A C7 H7B 108.0 . . ?
C1 C7 H7A 109.4 . . ?
C1 C7 H7B 109.4 . . ?
C2 C3 C18 120.8(5) . . ?
C2 C3 C4 119.6(5) . . ?
C4 C3 C18 119.6(5) . . ?
C3 C2 H2 120.1 . . ?
C3 C2 C1 119.8(5) . . ?
C1 C2 H2 120.1 . . ?
N4 C18 C3 111.7(4) . . ?
N4 C18 H18A 109.3 . . ?
N4 C18 H18B 109.3 . . ?
C3 C18 H18A 109.3 . . ?
C3 C18 H18B 109.3 . . ?
H18A C18 H18B 107.9 . . ?
C28 C23 C24 116.9(5) . . ?
C28 C23 C22 120.6(5) . . ?
C24 C23 C22 122.5(5) . . ?
C3 C4 H4 119.6 . . ?
C3 C4 C5 120.8(5) . . ?
C5 C4 H4 119.6 . . ?
C23 C28 N6 115.7(5) . . ?
C23 C28 C27 123.4(5) . . ?
C27 C28 N6 120.9(5) . . ?
C5 C6 H6 119.5 . . ?
C1 C6 H6 119.5 . . ?
C1 C6 C5 121.1(5) . . ?
C4 C5 C6 118.6(5) . . ?
C4 C5 C29 122.7(5) . . ?
C6 C5 C29 118.8(5) . . ?
C23 C24 H24 119.8 . . ?
C25 C24 C23 120.4(5) . . ?
C25 C24 H24 119.8 . . ?
N1 C8 H8 127.6 . . ?
N1 C8 C9 104.9(5) . . ?
C9 C8 H8 127.6 . . ?
N3 C9 C8 104.3(5) . . ?
N3 C9 C10 119.7(5) . . ?
C8 C9 C10 136.0(6) . . ?
C27 C26 H26 119.6 . . ?
C25 C26 H26 119.6 . . ?
C25 C26 C27 120.7(5) . . ?
N4 C19 H19 127.1 . . ?
N4 C19 C20 105.8(5) . . ?
C20 C19 H19 127.1 . . ?
C2 C1 C7 118.5(5) . . ?
C6 C1 C7 121.3(5) . . ?
C6 C1 C2 120.2(5) . . ?
C23 C22 H22 119.0 . . ?
C21 C22 C23 122.1(5) . . ?
C21 C22 H22 119.0 . . ?
N3 C17 C12 115.4(5) . . ?
C16 C17 N3 121.4(5) . . ?
C16 C17 C12 123.1(5) . . ?
C28 C27 H27 121.3 . . ?
C26 C27 C28 117.4(5) . . ?
C26 C27 H27 121.3 . . ?
N6 C20 C19 103.9(5) . . ?
N6 C20 C21 119.6(5) . . ?
C19 C20 C21 136.5(5) . . ?
C14 C15 H15 119.9 . . ?
C16 C15 H15 119.9 . . ?
C16 C15 C14 120.3(6) . . ?
C17 C12 C11 120.6(5) . . ?
C17 C12 C13 116.8(6) . . ?
C13 C12 C11 122.6(5) . . ?
C15 C14 H14 118.9 . . ?
C13 C14 C15 122.2(5) . . ?
C13 C14 H14 118.9 . . ?
C22 C21 C20 118.2(5) . . ?
C22 C21 H21 120.9 . . ?
C20 C21 H21 120.9 . . ?
N7 C30 H30 127.0 . . ?
N7 C30 C31 106.0(5) . . ?
C31 C30 H30 127.0 . . ?
C9 C10 H10 120.5 . . ?
C11 C10 C9 118.9(6) . . ?
C11 C10 H10 120.5 . . ?
C17 C16 H16 121.1 . . ?
C15 C16 C17 117.7(6) . . ?
C15 C16 H16 121.1 . . ?
C34 C39 N9 115.2(5) . . ?
C38 C39 N9 121.3(6) . . ?
C38 C39 C34 123.6(6) . . ?
C24 C25 C26 121.2(5) . . ?
C24 C25 H25 119.4 . . ?
C26 C25 H25 119.4 . . ?
N9 C31 C30 104.5(5) . . ?
N9 C31 C32 118.9(6) . . ?
C30 C31 C32 136.6(6) . . ?
N7 C29 C5 110.8(5) . . ?
N7 C29 H29A 109.5 . . ?
N7 C29 H29B 109.5 . . ?
C5 C29 H29A 109.5 . . ?
C5 C29 H29B 109.5 . . ?
H29A C29 H29B 108.1 . . ?
C31 C32 H32 120.7 . . ?
C33 C32 C31 118.6(6) . . ?
C33 C32 H32 120.7 . . ?
C12 C11 H11 119.5 . . ?
C10 C11 C12 121.1(5) . . ?
C10 C11 H11 119.5 . . ?
C39 C34 C35 116.2(6) . . ?
C39 C34 C33 120.4(6) . . ?
C35 C34 C33 123.4(6) . . ?
C12 C13 H13 120.1 . . ?
C14 C13 C12 119.7(6) . . ?
C14 C13 H13 120.1 . . ?
C34 C35 H35 119.9 . . ?
C36 C35 C34 120.2(7) . . ?
C36 C35 H35 119.9 . . ?
C39 C38 H38 120.7 . . ?
C37 C38 C39 118.6(6) . . ?
C37 C38 H38 120.7 . . ?
C35 C36 H36 119.3 . . ?
C35 C36 C37 121.4(6) . . ?
C37 C36 H36 119.3 . . ?
C38 C37 C36 119.9(6) . . ?
C38 C37 H37 120.0 . . ?
C36 C37 H37 120.0 . . ?
C32 C33 C34 122.2(6) . . ?
C32 C33 H33 118.9 . . ?
C34 C33 H33 118.9 . . ?
H1A O1 H1B 109.5 . . ?
H3A O3 H3B 109.5 . . ?

loop_
_geom_bond_atom_site_label_1
_geom_bond_atom_site_label_2
_geom_bond_distance
_geom_bond_site_symmetry_2
_geom_bond_publ_flag
N1 N2 1.330(6) . ?
N1 C7 1.471(6) . ?
N1 C8 1.331(7) . ?
N6 N5 1.336(6) . ?
N6 C28 1.412(6) . ?
N6 C20 1.367(7) . ?
O2 H2A 0.8500 . ?
O2 H2B 0.8503 . ?
N5 N4 1.331(6) . ?
N2 N3 1.346(6) . ?
N3 C9 1.361(7) . ?
N3 C17 1.406(7) . ?
N4 C18 1.486(6) . ?
N4 C19 1.324(7) . ?
N7 N8 1.334(6) . ?
N7 C30 1.334(7) . ?
N7 C29 1.470(7) . ?
N9 N8 1.335(7) . ?
N9 C39 1.413(7) . ?
N9 C31 1.363(7) . ?
C7 H7A 0.9700 . ?
C7 H7B 0.9700 . ?
C7 C1 1.504(8) . ?
C3 C2 1.392(7) . ?
C3 C18 1.506(8) . ?
C3 C4 1.393(7) . ?
C2 H2 0.9300 . ?
C2 C1 1.396(8) . ?
C18 H18A 0.9700 . ?
C18 H18B 0.9700 . ?
C23 C28 1.397(8) . ?
C23 C24 1.415(7) . ?
C23 C22 1.429(8) . ?
C4 H4 0.9300 . ?
C4 C5 1.395(8) . ?
C28 C27 1.402(8) . ?
C6 H6 0.9300 . ?
C6 C5 1.398(8) . ?
C6 C1 1.372(7) . ?
C5 C29 1.514(8) . ?
C24 H24 0.9300 . ?
C24 C25 1.376(8) . ?
C8 H8 0.9300 . ?
C8 C9 1.394(7) . ?
C9 C10 1.417(8) . ?
C26 H26 0.9300 . ?
C26 C27 1.389(7) . ?
C26 C25 1.386(8) . ?
C19 H19 0.9300 . ?
C19 C20 1.386(7) . ?
C22 H22 0.9300 . ?
C22 C21 1.349(7) . ?
C17 C12 1.414(8) . ?
C17 C16 1.393(8) . ?
C27 H27 0.9300 . ?
C20 C21 1.424(8) . ?
C15 H15 0.9300 . ?
C15 C14 1.403(8) . ?
C15 C16 1.374(7) . ?
C12 C11 1.435(8) . ?
C12 C13 1.419(8) . ?
C14 H14 0.9300 . ?
C14 C13 1.354(9) . ?
C21 H21 0.9300 . ?
C30 H30 0.9300 . ?
C30 C31 1.376(8) . ?
C10 H10 0.9300 . ?
C10 C11 1.358(8) . ?
C16 H16 0.9300 . ?
C39 C34 1.392(9) . ?
C39 C38 1.379(8) . ?
C25 H25 0.9300 . ?
C31 C32 1.411(9) . ?
C29 H29A 0.9700 . ?
C29 H29B 0.9700 . ?
C32 H32 0.9300 . ?
C32 C33 1.349(8) . ?
C11 H11 0.9300 . ?
C34 C35 1.425(8) . ?
C34 C33 1.426(8) . ?
C13 H13 0.9300 . ?
C35 H35 0.9300 . ?
C35 C36 1.369(9) . ?
C38 H38 0.9300 . ?
C38 C37 1.378(8) . ?
C36 H36 0.9300 . ?
C36 C37 1.385(9) . ?
C37 H37 0.9300 . ?
C33 H33 0.9300 . ?
O1 H1A 0.8501 . ?
O1 H1B 0.8499 . ?
O3 H3A 0.8498 . ?
O3 H3B 0.8502 . ?
